data_2003882
loop_
_publ_author_name
'Sarraute, S.'
'Ravez, J.'
'Bravic, G.'
'Chasseau, D.'
'Abrahams, S. C.'

_publ_section_title
;
 Paraelastic Pb~5~Al~3~F~19~ at 370 K
;
_journal_issue 9
_journal_name_full 'Acta Crystallographica Section C'
_journal_page_first 1731
_journal_page_last 1732
_journal_paper_doi 10.1107/S0108270195001879
_journal_volume 51
_journal_year 1995
_chemical_compound_source 'melting and slow cooling'
_chemical_formula_analytical 'Pb5 Al3 F19'
_chemical_formula_moiety 'Pb5 Al3 F19'
_chemical_formula_sum 'Al3 F19 Pb5'
_chemical_formula_weight 1477.89
_chemical_name_systematic ' ?'
_symmetry_cell_setting tetragonal
_symmetry_space_group_name_Hall '-I 4'
_symmetry_space_group_name_H-M 'I 4/m'
_cell_angle_alpha 90.0
_cell_angle_beta 90.0
_cell_angle_gamma 90.0
_cell_formula_units_Z 4
_cell_length_a 14.285(7)
_cell_length_b 14.285(7)
_cell_length_c 7.227(3)
_cell_measurement_reflns_used 25
_cell_measurement_temperature 370
_cell_measurement_theta_max 26
_cell_measurement_theta_min 10
_cell_volume 1474.8(12)
_computing_cell_refinement 'CAD-4 Software'
_computing_data_collection 'CAD-4 Software (Enraf-Nonius, 1989)'
_computing_data_reduction 'local program (unpublished)'
_computing_molecular_graphics '   CRYSTALS (Watkin, Carruthers & Betteridge, 1985)'
_computing_structure_refinement '   CRYSTALS (Watkin, Carruthers & Betteridge, 1985)'
_diffrn_ambient_temperature 370
_diffrn_measurement_device 'Nonius CAD-4'
_diffrn_measurement_method \w/\q
_diffrn_radiation_monochromator graphite
_diffrn_radiation_source 'Xray tube'
_diffrn_radiation_type 'Mo K\a'
_diffrn_radiation_wavelength .71073
_diffrn_reflns_av_R_equivalents .065
_diffrn_reflns_av_sigmaI/netI 3
_diffrn_reflns_limit_h_max 20
_diffrn_reflns_limit_h_min -020
_diffrn_reflns_limit_k_max 20
_diffrn_reflns_limit_k_min -020
_diffrn_reflns_limit_l_max 10
_diffrn_reflns_limit_l_min 0
_diffrn_reflns_number 5787
_diffrn_reflns_theta_max 30
_diffrn_reflns_theta_min 0
_diffrn_standards_decay_% <4
_diffrn_standards_interval_count 200
_diffrn_standards_number 3
_exptl_absorpt_coefficient_mu 56.4
_exptl_absorpt_correction_T_max .0185
_exptl_absorpt_correction_T_min .0009
_exptl_absorpt_correction_type 'by spherical model'
_exptl_crystal_colour colourless
_exptl_crystal_density_diffrn 6.66
_exptl_crystal_density_meas 6.66
_exptl_crystal_description sphere
_exptl_crystal_F_000 2480
_exptl_crystal_size_rad .3
_refine_diff_density_max 5
_refine_diff_density_min -06
_refine_ls_extinction_method none
_refine_ls_goodness_of_fit_obs 1.12
_refine_ls_matrix_type full
_refine_ls_number_constraints 0
_refine_ls_number_parameters 52
_refine_ls_number_reflns 1115
_refine_ls_number_restraints 0
_refine_ls_restrained_S_obs 1.12
_refine_ls_R_factor_obs .053
_refine_ls_shift/esd_max .01
_refine_ls_structure_factor_coef F
_refine_ls_weighting_scheme '[w][1-(\DF/6\sF)^2^]^2^'
_refine_ls_wR_factor_obs .058
_reflns_number_observed 1314
_reflns_number_total 1715
_reflns_observed_criterion I>3\s(I)
_cod_data_source_file du1109.cif
_cod_data_source_block Pb5Al3F19
_cod_original_cell_volume 1475(3)
_cod_database_code 2003882

loop_
_cod_changelog_entry_id
_cod_changelog_entry_author
_cod_changelog_entry_date
_cod_changelog_entry_text
1 'Steef Boerrigter' 2023-02-22T10:07:00+02:00
;Corrected space group symmetry operator:
added missing minus symbol
y,x,-z  -->  -y,x,-z
;
2 'Saulius Gra\<zulis' 2023-02-23T21:02:48+02:00
;Changing the '..._site_symmetry_...' data item values to
question marks, indicating that they are not know. This is
necessary since the symmetry operators have been updated
and we do not know what operators were meant by the original
CIF.
;

loop_
_symmetry_equiv_pos_as_xyz
x,y,z
-x,-y,z
-y,x,z
y,-x,z
-x,-y,-z
x,y,-z
y,-x,-z
-y,x,-z
x+0.5,y+0.5,z+0.5
0.5-x,0.5-y,z+0.5
0.5-y,x+0.5,z+0.5
y+0.5,0.5-x,z+0.5
0.5-x,0.5-y,0.5-z
x+0.5,y+0.5,0.5-z
y+0.5,0.5-x,0.5-z
0.5-y,x-0.5,0.5-z

loop_
_atom_site_aniso_label
_atom_site_aniso_U_11
_atom_site_aniso_U_22
_atom_site_aniso_U_33
_atom_site_aniso_U_12
_atom_site_aniso_U_13
_atom_site_aniso_U_23
_atom_site_aniso_type_symbol
Pb1 0.030(2) 0.0200(10) 0.011(5) 0.0000 0.0000 0.006(2) Pb
Pb2 0.021(3) 0.013(2) 0.010(6) 0.0000 0.0000 -0.005(5) Pb
Pb3 0.122(2) 0.122(2) 0.025(4) 0.0000 0.0000 0.000 Pb

loop_
_atom_site_label
_atom_site_fract_x
_atom_site_fract_y
_atom_site_fract_z
_atom_site_U_iso_or_equiv
_atom_site_thermal_displace_type
_atom_site_type_symbol
Pb1 .08474(7) -0.23970(6) .0000 .0180(10) Uani Pb
Pb2 -.06116(6) -0.21768(5) .5000 .013(2) Uani Pb
Pb3 .0000 .5000 .2500 .072(2) Uani Pb
Al1 .1581(4) .3255(4) .0000 .012(4) Uiso Al
Al2 .0000 .0000 .24600(10) .012(4) Uiso Al
F1 .0000 .0000 .0000 .038(5) Uiso F
F2 .0000 .0000 .5000 .038(5) Uiso F
F3 .3854(9) .4500(8) .2460(2) .038(5) Uiso F
F4 .2001(9) .4076(9) .1730(2) .038(5) Uiso F
F5 .3921(9) .2494(9) .6700(2) .038(5) Uiso F
F6 .2630(10) .2610(10) .0000 .038(5) Uiso F
F7 .4530(10) .1120(10) .5000 .038(5) Uiso F
F8 .4170(10) .1250(10) .0000 .038(5) Uiso F

loop_
_atom_type_symbol
_atom_type_description
_atom_type_scat_source
_atom_type_scat_dispersion_real
_atom_type_scat_dispersion_imag
Pb *DS 'Cromer \& Waber (1974)' '21.7886 1.33660 19.5682 0.488383' '19.1406 6.77270 7.01107 23.8132 12.4734'
Al HF 'Cromer \& Waber (1974)' '4.17448 1.93816 3.38760 4.14553 1.20296' '0.228753 0.528137 8.28524 0.706786'
F HF 'Cromer \& Waber (1974)' '3.63220 5.27756 3.51057 14.7353' '1.26064 0.442258 0.940706 47.3437 0.653396'

loop_
_geom_angle_atom_site_label_1
_geom_angle_atom_site_label_2
_geom_angle_atom_site_label_3
_geom_angle_site_symmetry_1
_geom_angle_site_symmetry_2
_geom_angle_site_symmetry_3
_geom_angle
_geom_angle_publ_flag
F4 Pb1 F4 ? ? ? 139.7(6) yes
F4 Pb1 F6 ? ? ? 85.0(3) yes
F5 Pb2 F5 ? ? ? 142.2(6) yes
F5 Pb2 F6 ? ? ? 73.4(3) yes
F5 Pb2 F8 ? ? ? 77.2(6) yes
F6 Pb2 F8 ? ? ? 75.2(6) yes
F7 Pb3 F7 ? ? ? 87.9(6) yes
F7 Pb3 F7 ? ? ? 121.2(3) yes
F4 Al1 F4 ? ? ? 87.0(8) yes
F4 Al1 F5 ? ? ? 175.1(7) yes
F4 Al1 F5 ? ? ? 92.7(6) yes
F5 Al1 F5 ? ? ? 87.2(9) yes
F4 Al1 F6 ? ? ? 93.3(6) yes
F4 Al1 F7 ? ? ? 88.4(6) yes
F5 Al1 F7 ? ? ? 86.8(6) yes
F6 Al1 F7 ? ? ? 177.7(9) yes
F1 Al2 F2 ? ? ? 179.99 yes
F1 Al2 F3 ? ? ? 92.0(5) yes
F3 Al2 F3 ? ? ? 89.93(3) yes
F3 Al2 F3 ? ? ? 176.1(10) yes

loop_
_geom_bond_atom_site_label_1
_geom_bond_atom_site_label_2
_geom_bond_site_symmetry_2
_geom_bond_distance
_geom_bond_publ_flag
Pb1 F4 ? 2.520(10) yes
Pb1 F4 ? 2.520(10) yes
Pb1 F6 ? 2.54(2) yes
Pb2 F5 ? 2.520(10) yes
Pb2 F5 ? 2.520(10) yes
Pb2 F6 ? 2.54(2) yes
Pb2 F8 ? 2.27(2) yes
Pb3 F7 ? 2.510(10) yes
Pb3 F7 ? 2.510(10) yes
Pb3 F7 ? 2.510(10) yes
Pb3 F7 ? 2.510(10) yes
Al1 F4 ? 1.820(10) yes
Al1 F4 ? 1.820(10) yes
Al1 F5 ? 1.780(10) yes
Al1 F5 ? 1.780(10) yes
Al1 F6 ? 1.75(2) yes
Al1 F7 ? 1.81(2) yes
Al2 F1 ? 1.777(8) yes
Al2 F2 ? 1.836(8) yes
Al2 F3 ? 1.790(10) yes
Al2 F3 ? 1.790(10) yes
Al2 F3 ? 1.790(10) yes
Al2 F3 ? 1.790(10) yes
